data_7236120
loop_
_publ_author_name
'Zhang, Shu-Ran'
'Li, Jing'
'Du, Dong-Ying'
'Qin, Jun-Sheng'
'Li, Shun-Li'
'He, Wen-Wen'
'Su, Zhong-Min'
'Lan, Ya-Qian'

_publ_section_title
;
 A multifunctional microporous anionic metal--organic framework for
 column-chromatographic dye separation and selective detection and
 adsorption of Cr3+
;
_journal_issue 46
_journal_name_full 'Journal of Materials Chemistry A'
_journal_page_first 23426
_journal_paper_doi 10.1039/C5TA07427D
_journal_volume 3
_journal_year 2015
_chemical_formula_sum 'C20 H22 Cl0 N5 O11 Zn2'
_chemical_formula_weight 639.17
_space_group_IT_number 15
_space_group_name_Hall '-C 2yc'
_space_group_name_H-M_alt 'C 1 2/c 1'
_symmetry_cell_setting monoclinic
_symmetry_space_group_name_Hall '-C 2yc'
_symmetry_space_group_name_H-M 'C 1 2/c 1'
_atom_sites_solution_hydrogens geom
_atom_sites_solution_primary direct
_atom_sites_solution_secondary difmap
_audit_creation_method SHELXL-97
_audit_update_record
;
2015-07-13 deposited with the CCDC.
2015-10-09 downloaded from the CCDC.
;
_cell_angle_alpha 90.00
_cell_angle_beta 108.3290(15)
_cell_angle_gamma 90.00
_cell_formula_units_Z 4
_cell_length_a 27.7680(11)
_cell_length_b 7.9000(6)
_cell_length_c 18.2980(14)
_cell_measurement_temperature 293(2)
_cell_measurement_theta_max 28.28
_cell_measurement_theta_min 2.69
_cell_volume 3810.3(4)
_computing_cell_refinement SMART
_computing_data_collection 'SMART (Bruker, 1997)'
_computing_data_reduction 'SAINT (Bruker, 1999)'
_computing_molecular_graphics 'Diamond (Brandenburg and Putz, 2008)'
_computing_publication_material SHELXL-97
_computing_structure_refinement 'SHELXL-97 (Sheldrick, 2008)'
_computing_structure_solution 'SHELXS-97(Sheldrick, 2008)'
_diffrn_ambient_temperature 293(2)
_diffrn_measured_fraction_theta_full 0.992
_diffrn_measured_fraction_theta_max 0.992
_diffrn_measurement_device_type 'Bruker APEX CCD area-detector'
_diffrn_measurement_method '\w scans'
_diffrn_radiation_monochromator graphite
_diffrn_radiation_source 'fine-focus sealed tube'
_diffrn_radiation_type MoK\a
_diffrn_radiation_wavelength 0.71069
_diffrn_reflns_av_R_equivalents 0.0330
_diffrn_reflns_av_sigmaI/netI 0.0387
_diffrn_reflns_limit_h_max 36
_diffrn_reflns_limit_h_min -28
_diffrn_reflns_limit_k_max 10
_diffrn_reflns_limit_k_min -9
_diffrn_reflns_limit_l_max 24
_diffrn_reflns_limit_l_min -24
_diffrn_reflns_number 13597
_diffrn_reflns_theta_full 25.00
_diffrn_reflns_theta_max 28.28
_diffrn_reflns_theta_min 2.69
_diffrn_standards_decay_% 0
_diffrn_standards_interval_count 0
_diffrn_standards_interval_time 0
_diffrn_standards_number 0
_exptl_absorpt_coefficient_mu 1.304
_exptl_absorpt_correction_T_max 0.741
_exptl_absorpt_correction_T_min 0.657
_exptl_absorpt_correction_type multi-scan
_exptl_absorpt_process_details 'SADABS (Sheldrick, 1996)'
_exptl_crystal_colour yellow
_exptl_crystal_density_diffrn 1.114
_exptl_crystal_density_method 'not measured'
_exptl_crystal_description rhombus
_exptl_crystal_F_000 1300
_exptl_crystal_size_max 0.33
_exptl_crystal_size_mid 0.28
_exptl_crystal_size_min 0.23
_platon_squeeze_details
;
;
_refine_diff_density_max 1.395
_refine_diff_density_min -0.548
_refine_diff_density_rms 0.105
_refine_ls_extinction_method none
_refine_ls_goodness_of_fit_ref 0.834
_refine_ls_hydrogen_treatment mixed
_refine_ls_matrix_type full
_refine_ls_number_parameters 173
_refine_ls_number_reflns 4701
_refine_ls_number_restraints 0
_refine_ls_restrained_S_all 0.834
_refine_ls_R_factor_all 0.0596
_refine_ls_R_factor_gt 0.0479
_refine_ls_shift/su_max 0.000
_refine_ls_shift/su_mean 0.000
_refine_ls_structure_factor_coef Fsqd
_refine_ls_weighting_details 'calc w=1/[\s^2^(Fo^2^)+(0.1231P)^2^+1.3884P] where P=(Fo^2^+2Fc^2^)/3'
_refine_ls_weighting_scheme calc
_refine_ls_wR_factor_gt 0.1387
_refine_ls_wR_factor_ref 0.1464
_reflns_number_gt 3514
_reflns_number_total 4701
_reflns_threshold_expression >2\s(I)
_cod_data_source_file c5ta07427d2.cif
_cod_data_source_block NENU-505
_cod_depositor_comments
;
The following automatic conversions were performed:

data item '_symmetry_cell_setting' value 'MONOCLINIC ' was changed to
'monoclinic' in accordance with the
/home/saulius/struct/COD-crude-data/automatic-downloads/DataCite-retrospective/RSC/depositions/lib/dictionaries/cif_core.dic
dictionary named 'cif_core.dic' version 2.4.2 last updated on
2011-04-26.

Automatic conversion script
Id: cif_fix_values 6909 2019-04-08 15:41:33Z antanas 
;
_cod_original_sg_symbol_Hall '-C 2yc '
_cod_original_sg_symbol_H-M 'C 2/c '
_cod_database_code 7236120

loop_
_symmetry_equiv_pos_as_xyz
'x, y, z'
'-x, y, -z+1/2'
'x+1/2, y+1/2, z'
'-x+1/2, y+1/2, -z+1/2'
'-x, -y, -z'
'x, -y, z-1/2'
'-x+1/2, -y+1/2, -z'
'x+1/2, -y+1/2, z-1/2'

loop_
_atom_site_label
_atom_site_type_symbol
_atom_site_fract_x
_atom_site_fract_y
_atom_site_fract_z
_atom_site_U_iso_or_equiv
_atom_site_adp_type
_atom_site_occupancy
_atom_site_symmetry_multiplicity
_atom_site_calc_flag
_atom_site_refinement_flags
Zn1 Zn 0.040976(10) 0.17319(4) 0.197153(15) 0.03203(13) Uani 1 1 d .
C2 C 0.08892(9) 0.0900(4) -0.02215(14) 0.0341(5) Uani 1 1 d .
H2 H 0.0565 0.0601 -0.0222 0.041 Uiso 1 1 calc R
O1 O 0.02387(7) -0.0561(3) -0.15170(12) 0.0514(5) Uani 1 1 d .
O2 O 0.08269(7) -0.0554(3) -0.21130(11) 0.0485(5) Uani 1 1 d .
C7 C 0.06728(9) -0.0233(3) -0.15505(14) 0.0339(5) Uani 1 1 d .
C3 C 0.10345(9) 0.0592(3) -0.08658(14) 0.0340(5) Uani 1 1 d .
N7 N 0.23368(9) 0.2226(5) -0.02749(18) 0.0628(8) Uani 1 1 d .
C4 C 0.15197(10) 0.1034(4) -0.08648(16) 0.0414(6) Uani 1 1 d .
H4 H 0.1623 0.0826 -0.1294 0.050 Uiso 1 1 calc R
O3 O 0.06231(9) 0.1476(3) 0.10822(13) 0.0563(6) Uani 1 1 d .
C1 C 0.12245(10) 0.1655(3) 0.04284(16) 0.0366(6) Uani 1 1 d .
C5 C 0.18484(10) 0.1792(4) -0.02116(19) 0.0444(7) Uani 1 1 d .
O5 O 0.02830(12) 0.4052(3) 0.21866(17) 0.0707(7) Uani 1 1 d .
C6 C 0.17062(10) 0.2111(4) 0.04299(17) 0.0435(7) Uani 1 1 d .
H6 H 0.1931 0.2627 0.0860 0.052 Uiso 1 1 calc R
O4 O 0.13526(12) 0.2655(5) 0.16989(16) 0.0901(10) Uani 1 1 d .
C8 C 0.10667(12) 0.1970(4) 0.11288(18) 0.0462(7) Uani 1 1 d .
N1 N 0.0986(8) 0.6576(15) 0.0437(14) 0.324(11) Uani 1 1 d .
H1A H 0.0758 0.7424 0.0320 0.389 Uiso 1 1 calc R
H1B H 0.0842 0.5639 0.0556 0.389 Uiso 1 1 calc R
C10 C 0.1218(11) 0.625(2) -0.0213(18) 0.40(2) Uani 1 1 d .
H10A H 0.0956 0.5893 -0.0669 0.596 Uiso 1 1 calc R
H10B H 0.1471 0.5380 -0.0056 0.596 Uiso 1 1 calc R
H10C H 0.1371 0.7272 -0.0319 0.596 Uiso 1 1 calc R
N2 N 0.0000 0.4749(6) 0.2500 0.0814(14) Uani 1 2 d S
O6 O 0.0000 0.6663(8) 0.2500 0.243(8) Uani 1 2 d S
C11 C 0.1421(15) 0.702(2) 0.101(3) 0.75(6) Uani 1 1 d .
H11A H 0.1337 0.7340 0.1464 1.131 Uiso 1 1 calc R
H11B H 0.1580 0.7956 0.0844 1.131 Uiso 1 1 calc R
H11C H 0.1650 0.6074 0.1130 1.131 Uiso 1 1 calc R

loop_
_atom_site_aniso_label
_atom_site_aniso_U_11
_atom_site_aniso_U_22
_atom_site_aniso_U_33
_atom_site_aniso_U_23
_atom_site_aniso_U_13
_atom_site_aniso_U_12
Zn1 0.02720(18) 0.0486(2) 0.02268(18) -0.00161(11) 0.01126(12) -0.00734(11)
C2 0.0219(10) 0.0538(15) 0.0304(12) -0.0009(11) 0.0134(9) -0.0075(10)
O1 0.0334(10) 0.0811(15) 0.0412(11) -0.0136(10) 0.0138(8) -0.0224(10)
O2 0.0379(10) 0.0774(14) 0.0316(9) -0.0134(10) 0.0132(8) -0.0080(10)
C7 0.0268(11) 0.0474(14) 0.0290(11) -0.0017(10) 0.0108(9) -0.0041(10)
C3 0.0246(11) 0.0502(14) 0.0303(12) -0.0007(10) 0.0128(9) -0.0063(10)
N7 0.0286(12) 0.107(2) 0.0590(17) -0.0173(17) 0.0232(12) -0.0300(14)
C4 0.0287(12) 0.0652(17) 0.0369(14) -0.0065(13) 0.0196(11) -0.0109(12)
O3 0.0474(12) 0.0959(18) 0.0361(11) -0.0073(11) 0.0281(10) -0.0127(11)
C1 0.0305(12) 0.0531(16) 0.0299(13) -0.0033(10) 0.0149(10) -0.0072(11)
C5 0.0219(12) 0.071(2) 0.0462(16) -0.0037(13) 0.0184(11) -0.0135(11)
O5 0.097(2) 0.0446(13) 0.092(2) -0.0059(13) 0.0606(17) -0.0013(13)
C6 0.0259(12) 0.0687(18) 0.0328(14) -0.0086(13) 0.0048(10) -0.0159(12)
O4 0.085(2) 0.147(3) 0.0449(15) -0.0422(18) 0.0299(14) -0.043(2)
C8 0.0451(16) 0.0644(19) 0.0345(15) -0.0039(13) 0.0202(13) -0.0055(13)
N1 0.43(3) 0.129(8) 0.40(3) 0.158(14) 0.10(2) 0.058(11)
C10 0.51(4) 0.176(15) 0.61(5) 0.26(3) 0.34(4) 0.16(2)
N2 0.101(4) 0.060(3) 0.087(4) 0.000 0.037(3) 0.000
O6 0.41(2) 0.065(4) 0.346(18) 0.000 0.250(17) 0.000
C11 0.61(5) 0.114(11) 1.04(11) 0.13(2) -0.47(7) 0.019(16)

loop_
_atom_type_symbol
_atom_type_description
_atom_type_scat_dispersion_real
_atom_type_scat_dispersion_imag
_atom_type_scat_source
C C 0.0033 0.0016 'International Tables Vol C Tables 4.2.6.8 and 6.1.1.4'
H H 0.0000 0.0000 'International Tables Vol C Tables 4.2.6.8 and 6.1.1.4'
N N 0.0061 0.0033 'International Tables Vol C Tables 4.2.6.8 and 6.1.1.4'
O O 0.0106 0.0060 'International Tables Vol C Tables 4.2.6.8 and 6.1.1.4'
Zn Zn 0.2839 1.4301 'International Tables Vol C Tables 4.2.6.8 and 6.1.1.4'
Cl Cl 0.1484 0.1585 'International Tables Vol C Tables 4.2.6.8 and 6.1.1.4'

loop_
_geom_angle_atom_site_label_1
_geom_angle_atom_site_label_2
_geom_angle_atom_site_label_3
_geom_angle
_geom_angle_site_symmetry_1
_geom_angle_site_symmetry_3
O3 Zn1 O5 113.55(11) . .
O3 Zn1 O2 114.98(10) . 6_556
O5 Zn1 O2 112.06(12) . 6_556
O3 Zn1 O1 94.48(9) . 5
O5 Zn1 O1 109.41(12) . 5
O2 Zn1 O1 110.97(10) 6_556 5
C3 C2 C1 120.5(2) . .
C3 C2 H2 119.7 . .
C1 C2 H2 119.7 . .
C7 O1 Zn1 147.75(19) . 5
C7 O2 Zn1 122.44(17) . 6
O1 C7 O2 125.3(2) . .
O1 C7 C3 117.0(2) . .
O2 C7 C3 117.6(2) . .
C2 C3 C4 119.8(2) . .
C2 C3 C7 119.7(2) . .
C4 C3 C7 120.6(2) . .
N7 N7 C5 120.0(4) 7 .
C3 C4 C5 118.9(2) . .
C3 C4 H4 120.6 . .
C5 C4 H4 120.6 . .
C8 O3 Zn1 117.7(2) . .
C6 C1 C2 119.9(3) . .
C6 C1 C8 119.8(3) . .
C2 C1 C8 120.3(2) . .
C6 C5 C4 121.7(2) . .
C6 C5 N7 123.8(3) . .
C4 C5 N7 114.5(3) . .
N2 O5 Zn1 134.4(3) . .
C5 C6 C1 119.2(2) . .
C5 C6 H6 120.4 . .
C1 C6 H6 120.4 . .
O4 C8 O3 123.4(3) . .
O4 C8 C1 121.2(3) . .
O3 C8 C1 115.4(3) . .
C11 N1 C10 99(4) . .
C11 N1 H1A 112.0 . .
C10 N1 H1A 112.0 . .
C11 N1 H1B 112.0 . .
C10 N1 H1B 112.0 . .
H1A N1 H1B 109.7 . .
N1 C10 H10A 109.5 . .
N1 C10 H10B 109.5 . .
H10A C10 H10B 109.5 . .
N1 C10 H10C 109.5 . .
H10A C10 H10C 109.5 . .
H10B C10 H10C 109.5 . .
O5 N2 O5 127.2(5) 2 .
O5 N2 O6 116.4(2) 2 .
O5 N2 O6 116.4(2) . .
N1 C11 H11A 109.5 . .
N1 C11 H11B 109.5 . .
H11A C11 H11B 109.5 . .
N1 C11 H11C 109.5 . .
H11A C11 H11C 109.5 . .
H11B C11 H11C 109.5 . .

loop_
_geom_bond_atom_site_label_1
_geom_bond_atom_site_label_2
_geom_bond_distance
_geom_bond_site_symmetry_2
Zn1 O3 1.910(2) .
Zn1 O5 1.930(2) .
Zn1 O2 1.9476(19) 6_556
Zn1 O1 1.9615(18) 5
C2 C3 1.382(3) .
C2 C1 1.393(4) .
C2 H2 0.9300 .
O1 C7 1.253(3) .
O1 Zn1 1.9615(18) 5
O2 C7 1.259(3) .
O2 Zn1 1.9476(19) 6
C7 C3 1.487(3) .
C3 C4 1.391(3) .
N7 N7 1.203(5) 7
N7 C5 1.438(3) .
C4 C5 1.391(4) .
C4 H4 0.9300 .
O3 C8 1.269(4) .
C1 C6 1.384(4) .
C1 C8 1.500(4) .
C5 C6 1.374(4) .
O5 N2 1.238(3) .
C6 H6 0.9300 .
O4 C8 1.221(4) .
N1 C11 1.38(3) .
N1 C10 1.54(2) .
N1 H1A 0.9000 .
N1 H1B 0.9000 .
C10 H10A 0.9600 .
C10 H10B 0.9600 .
C10 H10C 0.9600 .
N2 O5 1.238(3) 2
N2 O6 1.512(8) .
C11 H11A 0.9600 .
C11 H11B 0.9600 .
C11 H11C 0.9600 .

loop_
_geom_torsion_atom_site_label_1
_geom_torsion_atom_site_label_2
_geom_torsion_atom_site_label_3
_geom_torsion_atom_site_label_4
_geom_torsion
_geom_torsion_site_symmetry_1
_geom_torsion_site_symmetry_4
Zn1 O1 C7 O2 10.9(6) 5 .
Zn1 O1 C7 C3 -168.6(3) 5 .
Zn1 O2 C7 O1 -2.7(4) 6 .
Zn1 O2 C7 C3 176.84(18) 6 .
C1 C2 C3 C4 0.2(4) . .
C1 C2 C3 C7 179.3(3) . .
O1 C7 C3 C2 2.4(4) . .
O2 C7 C3 C2 -177.1(3) . .
O1 C7 C3 C4 -178.5(3) . .
O2 C7 C3 C4 2.0(4) . .
C2 C3 C4 C5 -0.4(4) . .
C7 C3 C4 C5 -179.6(3) . .
O5 Zn1 O3 C8 71.6(3) . .
O2 Zn1 O3 C8 -59.3(3) 6_556 .
O1 Zn1 O3 C8 -175.0(3) 5 .
C3 C2 C1 C6 0.4(4) . .
C3 C2 C1 C8 -179.4(3) . .
C3 C4 C5 C6 0.1(5) . .
C3 C4 C5 N7 -178.9(3) . .
N7 N7 C5 C6 6.4(7) 7 .
N7 N7 C5 C4 -174.6(5) 7 .
O3 Zn1 O5 N2 151.3(3) . .
O2 Zn1 O5 N2 -76.4(3) 6_556 .
O1 Zn1 O5 N2 47.2(3) 5 .
C4 C5 C6 C1 0.5(5) . .
N7 C5 C6 C1 179.4(3) . .
C2 C1 C6 C5 -0.7(5) . .
C8 C1 C6 C5 179.0(3) . .
Zn1 O3 C8 O4 -3.0(5) . .
Zn1 O3 C8 C1 176.9(2) . .
C6 C1 C8 O4 1.4(5) . .
C2 C1 C8 O4 -178.8(4) . .
C6 C1 C8 O3 -178.4(3) . .
C2 C1 C8 O3 1.3(4) . .
Zn1 O5 N2 O5 3.8(2) . 2
Zn1 O5 N2 O6 -176.2(2) . .

loop_
_platon_squeeze_void_nr
_platon_squeeze_void_average_x
_platon_squeeze_void_average_y
_platon_squeeze_void_average_z
_platon_squeeze_void_volume
_platon_squeeze_void_count_electrons
_platon_squeeze_void_content
1 0.250 -0.051 0.290 587 144 ' '
2 0.500 0.000 0.000 58 6 ' '
3 0.500 0.000 0.500 58 6 ' '
4 0.750 -0.112 0.410 587 144 ' '
5 0.000 0.500 0.500 58 6 ' '
6 1.000 0.500 1.000 58 6 ' '
